data_7107839
loop_
_publ_author_name
'Fuxing Sun'
'Jiangtao Jia'
'Tsolmon Borjigin'
'Hao Ren'
'Tingting Zhang'
'Zheng Bian'
'Lianxun Gao'
'Guangshan Zhu'

_publ_section_title
;
 Highly porous and robust ionic MOFs with nia topology constructed by
 connecting an octahedral ligand and a trigonal prismatic metal cluster
;
_journal_name_full Chem.Commun.
_journal_page_first 6010
_journal_paper_doi 10.1039/c2cc32347h
_journal_volume 48
_journal_year 2012
_chemical_formula_moiety 'C66 H43 Mn3 O16'
_chemical_formula_sum 'C66 H43 Mn3 O16'
_chemical_formula_weight 1256.77
_chemical_melting_point ?
_chemical_name_systematic
;
?
;
_space_group_IT_number 190
_symmetry_cell_setting hexagonal
_symmetry_space_group_name_Hall 'P -6c -2c'
_symmetry_space_group_name_H-M 'P -6 2 c'
_atom_sites_solution_hydrogens geom
_atom_sites_solution_primary direct
_atom_sites_solution_secondary difmap
_audit_creation_method SHELXL-97
_cell_angle_alpha 90.00
_cell_angle_beta 90.00
_cell_angle_gamma 120.00
_cell_formula_units_Z 2
_cell_length_a 20.0962(3)
_cell_length_b 20.0962(3)
_cell_length_c 26.9145(9)
_cell_measurement_reflns_used 9271
_cell_measurement_temperature 293(2)
_cell_measurement_theta_max 21.70
_cell_measurement_theta_min 2.34
_cell_volume 9413.4(4)
_computing_cell_refinement 'Bruker SMART'
_computing_data_collection 'Bruker SMART'
_computing_data_reduction 'Bruker SAINT'
_computing_molecular_graphics 'Bruker SHELXTL'
_computing_publication_material 'Bruker SHELXTL'
_computing_structure_refinement 'SHELXL-97 (Sheldrick, 1997)'
_computing_structure_solution 'SHELXS-97 (Sheldrick, 1990)'
_diffrn_ambient_temperature 293(2)
_diffrn_detector_area_resol_mean 6.00cm
_diffrn_measured_fraction_theta_full 1.000
_diffrn_measured_fraction_theta_max 1.000
_diffrn_measurement_device_type 'CCD area detector'
_diffrn_measurement_method 'phi and omega scans'
_diffrn_radiation_monochromator graphite
_diffrn_radiation_source 'fine-focus sealed tube'
_diffrn_radiation_type MoK\a
_diffrn_radiation_wavelength 0.71073
_diffrn_reflns_av_R_equivalents 0.0624
_diffrn_reflns_av_sigmaI/netI 0.0479
_diffrn_reflns_limit_h_max 26
_diffrn_reflns_limit_h_min -25
_diffrn_reflns_limit_k_max 26
_diffrn_reflns_limit_k_min -26
_diffrn_reflns_limit_l_max 35
_diffrn_reflns_limit_l_min -26
_diffrn_reflns_number 58035
_diffrn_reflns_theta_full 28.34
_diffrn_reflns_theta_max 28.34
_diffrn_reflns_theta_min 1.17
_exptl_absorpt_coefficient_mu 0.220
_exptl_absorpt_correction_T_max 0.896
_exptl_absorpt_correction_T_min 0.896
_exptl_absorpt_correction_type multi-scan
_exptl_absorpt_process_details '(SADABS; Sheldrick, 1996)'
_exptl_crystal_colour 'pale pink'
_exptl_crystal_density_diffrn 0.441
_exptl_crystal_density_method 'not measured'
_exptl_crystal_description polyhedra
_exptl_crystal_F_000 1270
_exptl_crystal_size_max 0.5
_exptl_crystal_size_mid 0.5
_exptl_crystal_size_min 0.5
_refine_diff_density_max 0.412
_refine_diff_density_min -0.256
_refine_diff_density_rms 0.019
_refine_ls_abs_structure_details 'Flack H D (1983), Acta Cryst. A39, 876-881'
_refine_ls_abs_structure_Flack 0.042(11)
_refine_ls_extinction_method none
_refine_ls_goodness_of_fit_ref 0.944
_refine_ls_hydrogen_treatment constr
_refine_ls_matrix_type full
_refine_ls_number_parameters 135
_refine_ls_number_reflns 8015
_refine_ls_number_restraints 27
_refine_ls_restrained_S_all 1.162
_refine_ls_R_factor_all 0.0567
_refine_ls_R_factor_gt 0.0370
_refine_ls_shift/su_max 0.006
_refine_ls_shift/su_mean 0.000
_refine_ls_structure_factor_coef Fsqd
_refine_ls_weighting_details 'calc w=1/[\s^2^(Fo^2^)+(0.0180P)^2^+0.0000P] where P=(Fo^2^+2Fc^2^)/3'
_refine_ls_weighting_scheme calc
_refine_ls_wR_factor_gt 0.0488
_refine_ls_wR_factor_ref 0.0514
_reflns_number_gt 5907
_reflns_number_total 8015
_reflns_threshold_expression >2sigma(I)
_cod_data_source_file c2cc32347h.txt
_cod_data_source_block JUC-102
_cod_depositor_comments
;
The following automatic conversions were performed:

'_chemical_melting_point' value 'not measure' was changed to '?' -
the value is undefined or not given.

Automatic conversion script
Id: cif_fix_values 1715 2011-07-08 13:25:40Z adriana 
;
_cod_original_sg_symbol_H-M P-62c
_cod_database_code 7107839

loop_
_symmetry_equiv_pos_as_xyz
'x, y, z'
'-x+y, -x, -z+1/2'
'-y, x-y, z'
'x, y, -z+1/2'
'-x+y, -x, z'
'-y, x-y, -z+1/2'
'y, x, z+1/2'
'x-y, -y, -z'
'-x, -x+y, z+1/2'
'y, x, -z'
'x-y, -y, z+1/2'
'-x, -x+y, -z'

loop_
_atom_site_label
_atom_site_type_symbol
_atom_site_fract_x
_atom_site_fract_y
_atom_site_fract_z
_atom_site_U_iso_or_equiv
_atom_site_adp_type
_atom_site_occupancy
_atom_site_symmetry_multiplicity
_atom_site_calc_flag
_atom_site_refinement_flags
C1 C 0.77785(9) 0.49157(8) 0.67988(5) 0.0551(4) Uani 1 1 d U
C2 C 0.82245(8) 0.55355(8) 0.64156(5) 0.0568(4) Uani 1 1 d .
C3 C 0.79655(9) 0.59943(9) 0.62253(6) 0.0671(5) Uani 1 1 d .
H3A H 0.7491 0.5919 0.6330 0.081 Uiso 1 1 calc R
C4 C 0.83822(9) 0.65662(9) 0.58836(6) 0.0682(5) Uani 1 1 d .
H4A H 0.8190 0.6873 0.5768 0.082 Uiso 1 1 calc R
C5 C 0.90802(8) 0.66874(7) 0.57126(6) 0.0558(4) Uani 1 1 d .
C6 C 0.93659(9) 0.62325(9) 0.59070(7) 0.0829(6) Uani 1 1 d U
H6A H 0.9839 0.6309 0.5800 0.099 Uiso 1 1 calc R
C7 C 0.89439(9) 0.56644(9) 0.62605(6) 0.0807(5) Uani 1 1 d U
H7A H 0.9142 0.5372 0.6393 0.097 Uiso 1 1 calc R
C8 C 1.0000 0.71868(9) 0.5000 0.0625(6) Uani 1 2 d SU
H8 H 1.0000 0.6724 0.5000 0.075 Uiso 1 2 calc SR
C9 C 0.95499(8) 0.72951(7) 0.53433(5) 0.0527(4) Uani 1 1 d U
C10 C 0.95415(7) 0.79852(7) 0.53343(5) 0.0482(4) Uani 1 1 d .
H10A H 0.9227 0.8059 0.5554 0.058 Uiso 1 1 calc R
C11 C 1.0000 0.85655(8) 0.5000 0.0430(5) Uani 1 2 d S
C12 C 1.0000 0.92988(9) 0.5000 0.0404(4) Uani 1 2 d S
C13 C 1.06898(8) 1.0000 0.5000 0.0397(4) Uani 1 2 d S
H13 H 1.1153 1.0000 0.5000 0.048 Uiso 1 2 calc SR
Mn1 Mn 0.632776(14) 0.416134(14) 0.7500 0.03741(7) Uani 1 2 d S
O1 O 0.71583(6) 0.48497(5) 0.69350(4) 0.0676(3) Uani 1 1 d U
O2 O 0.80679(6) 0.45252(6) 0.69355(4) 0.0706(3) Uani 1 1 d U
O3 O 0.59505(10) 0.50306(10) 0.7500 0.1037(6) Uani 1 2 d SU
O4 O 0.6667 0.3333 0.7500 0.0259(4) Uani 1 6 d SU

loop_
_atom_site_aniso_label
_atom_site_aniso_U_11
_atom_site_aniso_U_22
_atom_site_aniso_U_33
_atom_site_aniso_U_23
_atom_site_aniso_U_13
_atom_site_aniso_U_12
C1 0.0579(10) 0.0452(9) 0.0523(9) 0.0110(8) 0.0134(8) 0.0184(8)
C2 0.0616(10) 0.0466(8) 0.0566(9) 0.0182(7) 0.0192(8) 0.0229(8)
C3 0.0681(11) 0.0696(10) 0.0757(11) 0.0350(9) 0.0380(9) 0.0434(9)
C4 0.0730(10) 0.0668(11) 0.0814(12) 0.0351(10) 0.0357(10) 0.0473(9)
C5 0.0655(9) 0.0428(8) 0.0628(10) 0.0186(7) 0.0281(8) 0.0298(7)
C6 0.0781(11) 0.0787(11) 0.1111(14) 0.0452(11) 0.0511(11) 0.0537(10)
C7 0.0852(12) 0.0793(11) 0.0983(13) 0.0533(10) 0.0478(10) 0.0565(10)
C8 0.0716(14) 0.0418(8) 0.0840(17) 0.0167(7) 0.0334(13) 0.0358(7)
C9 0.0545(9) 0.0463(8) 0.0611(9) 0.0176(7) 0.0298(8) 0.0281(7)
C10 0.0479(8) 0.0444(8) 0.0556(9) 0.0116(7) 0.0218(7) 0.0255(7)
C11 0.0442(11) 0.0369(7) 0.0504(12) 0.0065(5) 0.0130(9) 0.0221(5)
C12 0.0411(10) 0.0380(7) 0.0432(11) 0.0040(4) 0.0081(8) 0.0205(5)
C13 0.0326(6) 0.0401(11) 0.0488(11) 0.0074(9) 0.0037(4) 0.0200(5)
Mn1 0.03418(14) 0.03568(15) 0.04048(13) 0.000 0.000 0.01606(13)
O1 0.0679(6) 0.0639(6) 0.0673(6) 0.0253(5) 0.0193(5) 0.0303(5)
O2 0.0777(7) 0.0653(6) 0.0739(7) 0.0298(5) 0.0209(5) 0.0397(5)
O3 0.1086(10) 0.0960(10) 0.1369(11) 0.000 0.000 0.0739(8)
O4 0.0233(5) 0.0233(5) 0.0310(8) 0.000 0.000 0.0116(2)

loop_
_atom_type_symbol
_atom_type_description
_atom_type_scat_dispersion_real
_atom_type_scat_dispersion_imag
_atom_type_scat_source
C C 0.0033 0.0016 'International Tables Vol C Tables 4.2.6.8 and 6.1.1.4'
H H 0.0000 0.0000 'International Tables Vol C Tables 4.2.6.8 and 6.1.1.4'
Mn Mn 0.3368 0.7283 'International Tables Vol C Tables 4.2.6.8 and 6.1.1.4'
O O 0.0106 0.0060 'International Tables Vol C Tables 4.2.6.8 and 6.1.1.4'

loop_
_geom_angle_atom_site_label_1
_geom_angle_atom_site_label_2
_geom_angle_atom_site_label_3
_geom_angle
_geom_angle_site_symmetry_1
_geom_angle_site_symmetry_3
O2 C1 O1 127.36(13) . .
O2 C1 C2 116.66(14) . .
O1 C1 C2 115.97(14) . .
C3 C2 C7 118.08(13) . .
C3 C2 C1 122.78(14) . .
C7 C2 C1 119.10(14) . .
C2 C3 C4 122.34(14) . .
C2 C3 H3A 118.8 . .
C4 C3 H3A 118.8 . .
C5 C4 C3 120.67(14) . .
C5 C4 H4A 119.7 . .
C3 C4 H4A 119.7 . .
C4 C5 C6 118.23(13) . .
C4 C5 C9 122.69(13) . .
C6 C5 C9 119.06(12) . .
C7 C6 C5 120.46(13) . .
C7 C6 H6A 119.8 . .
C5 C6 H6A 119.8 . .
C2 C7 C6 120.16(14) . .
C2 C7 H7A 119.9 . .
C6 C7 H7A 119.9 . .
C9 C8 C9 122.12(17) . 12_766
C9 C8 H8 118.9 . .
C9 C8 H8 118.9 12_766 .
C8 C9 C10 118.57(13) . .
C8 C9 C5 120.84(12) . .
C10 C9 C5 120.58(12) . .
C11 C10 C9 120.73(13) . .
C11 C10 H10A 119.6 . .
C9 C10 H10A 119.6 . .
C10 C11 C10 119.22(16) 12_766 .
C10 C11 C12 120.39(8) 12_766 .
C10 C11 C12 120.39(8) . .
C13 C12 C13 118.38(18) 5_675 .
C13 C12 C11 120.81(9) 5_675 .
C13 C12 C11 120.81(9) . .
C12 C13 C12 121.62(18) 3_765 .
C12 C13 H13 119.2 3_765 .
C12 C13 H13 119.2 . .
O4 Mn1 O2 91.29(3) . 3_655
O4 Mn1 O2 91.29(3) . 6_656
O2 Mn1 O2 89.45(6) 3_655 6_656
O4 Mn1 O1 93.13(3) . 4_556
O2 Mn1 O1 175.58(4) 3_655 4_556
O2 Mn1 O1 90.58(4) 6_656 4_556
O4 Mn1 O1 93.13(3) . .
O2 Mn1 O1 90.58(4) 3_655 .
O2 Mn1 O1 175.58(4) 6_656 .
O1 Mn1 O1 89.05(6) 4_556 .
O4 Mn1 O3 179.23(5) . .
O2 Mn1 O3 88.17(4) 3_655 .
O2 Mn1 O3 88.17(4) 6_656 .
O1 Mn1 O3 87.41(4) 4_556 .
O1 Mn1 O3 87.41(4) . .
C1 O1 Mn1 133.38(9) . .
C1 O2 Mn1 136.41(10) . 2_666
Mn1 O4 Mn1 120.0 2_666 3_655
Mn1 O4 Mn1 120.0 2_666 .
Mn1 O4 Mn1 120.0 3_655 .

loop_
_geom_bond_atom_site_label_1
_geom_bond_atom_site_label_2
_geom_bond_distance
_geom_bond_site_symmetry_2
C1 O2 1.2433(17) .
C1 O1 1.2410(16) .
C1 C2 1.5173(18) .
C2 C3 1.3648(19) .
C2 C7 1.3990(19) .
C3 C4 1.3804(18) .
C3 H3A 0.9300 .
C4 C5 1.3774(18) .
C4 H4A 0.9300 .
C5 C6 1.4017(19) .
C5 C9 1.4890(17) .
C6 C7 1.3997(19) .
C6 H6A 0.9300 .
C7 H7A 0.9300 .
C8 C9 1.3842(15) .
C8 C9 1.3843(15) 12_766
C8 H8 0.9300 .
C9 C10 1.3956(16) .
C10 C11 1.3943(14) .
C10 H10A 0.9300 .
C11 C10 1.3943(14) 12_766
C11 C12 1.474(2) .
C12 C13 1.3978(11) 5_675
C12 C13 1.3979(11) .
C13 C12 1.3978(11) 3_765
C13 H13 0.9300 .
Mn1 O4 2.0895(2) .
Mn1 O2 2.1589(10) 3_655
Mn1 O2 2.1589(10) 6_656
Mn1 O1 2.1687(10) 4_556
Mn1 O1 2.1687(10) .
Mn1 O3 2.2251(15) .
O2 Mn1 2.1589(10) 2_666
O4 Mn1 2.0894(2) 2_666
O4 Mn1 2.0895(3) 3_655

loop_
_geom_torsion_atom_site_label_1
_geom_torsion_atom_site_label_2
_geom_torsion_atom_site_label_3
_geom_torsion_atom_site_label_4
_geom_torsion
_geom_torsion_site_symmetry_1
_geom_torsion_site_symmetry_4
O2 C1 C2 C3 178.54(15) . .
O1 C1 C2 C3 -0.5(2) . .
O2 C1 C2 C7 -3.7(2) . .
O1 C1 C2 C7 177.32(15) . .
C7 C2 C3 C4 1.0(2) . .
C1 C2 C3 C4 178.77(14) . .
C2 C3 C4 C5 1.2(3) . .
C3 C4 C5 C6 -2.1(2) . .
C3 C4 C5 C9 179.83(14) . .
C4 C5 C6 C7 0.9(3) . .
C9 C5 C6 C7 179.00(14) . .
C3 C2 C7 C6 -2.2(3) . .
C1 C2 C7 C6 179.93(14) . .
C5 C6 C7 C2 1.3(3) . .
C9 C8 C9 C10 1.25(9) 12_766 .
C9 C8 C9 C5 -179.14(15) 12_766 .
C4 C5 C9 C8 -147.02(14) . .
C6 C5 C9 C8 34.9(2) . .
C4 C5 C9 C10 32.6(2) . .
C6 C5 C9 C10 -145.48(16) . .
C8 C9 C10 C11 -2.54(19) . .
C5 C9 C10 C11 177.86(12) . .
C9 C10 C11 C10 1.29(10) . 12_766
C9 C10 C11 C12 -178.71(10) . .
C10 C11 C12 C13 131.57(7) 12_766 5_675
C10 C11 C12 C13 -48.43(7) . 5_675
C10 C11 C12 C13 -48.43(7) 12_766 .
C10 C11 C12 C13 131.57(7) . .
C13 C12 C13 C12 0.0 5_675 3_765
C11 C12 C13 C12 180.0 . 3_765
O2 C1 O1 Mn1 7.1(2) . .
C2 C1 O1 Mn1 -173.99(9) . .
O4 Mn1 O1 C1 -24.15(14) . .
O2 Mn1 O1 C1 -115.47(14) 3_655 .
O2 Mn1 O1 C1 154.2(5) 6_656 .
O1 Mn1 O1 C1 68.94(14) 4_556 .
O3 Mn1 O1 C1 156.39(14) . .
O1 C1 O2 Mn1 -9.3(3) . 2_666
C2 C1 O2 Mn1 171.86(10) . 2_666
O2 Mn1 O4 Mn1 135.26(3) 3_655 2_666
O2 Mn1 O4 Mn1 -135.26(3) 6_656 2_666
O1 Mn1 O4 Mn1 -44.61(3) 4_556 2_666
O1 Mn1 O4 Mn1 44.61(3) . 2_666
O3 Mn1 O4 Mn1 180.0 . 2_666
O2 Mn1 O4 Mn1 -44.74(3) 3_655 3_655
O2 Mn1 O4 Mn1 44.74(3) 6_656 3_655
O1 Mn1 O4 Mn1 135.39(3) 4_556 3_655
O1 Mn1 O4 Mn1 -135.39(3) . 3_655
O3 Mn1 O4 Mn1 0.0 . 3_655
